data_4323306
loop_
_publ_author_name
'Aston A. Eagle'
'Graham N. George'
'Edward R. T. Tiekink'
'Charles G. Young'

_publ_section_title
;
 Oxotungsten(VI) Chemistry of Hydrotris(3,5-dimethylpyrazol-1-yl)borate:
 Hydroxodioxotungsten(VI), Trioxotungsten(VI), and
 (\m-Oxo)bis[dioxotungsten(VI)] Complexes
;
_journal_name_full 'Inorganic Chemistry'
_journal_page_first 472
_journal_page_last 479
_journal_paper_doi 10.1021/ic9609261
_journal_volume 36
_journal_year 1997
_chemical_formula_moiety 'C30 H44 B2 N12 O5 W2 '
_chemical_formula_sum 'C30 H44 B2 N12 O5 W2'
_chemical_formula_weight 1042.07
_space_group_IT_number 15
_symmetry_cell_setting monoclinic
_symmetry_Int_Tables_number 15
_symmetry_space_group_name_Hall '-C 2yc'
_symmetry_space_group_name_H-M 'C 1 2/c 1'
_audit_creation_date 'Wed Jul 17 21:20:38 1996'
_audit_creation_method 'from TEXRAY.INF file'
_cell_angle_alpha 90
_cell_angle_beta 115.56(2)
_cell_angle_gamma 90
_cell_formula_units_Z 4
_cell_length_a 28.112(7)
_cell_length_b 9.538(7)
_cell_length_c 15.722(8)
_cell_measurement_reflns_used 25
_cell_measurement_temperature 293
_cell_measurement_theta_max 43.8
_cell_measurement_theta_min 38.8
_cell_volume 3803(4)
_computing_cell_refinement 'MSC/AFC Diffractometer Control'
_computing_data_collection 'MSC/AFC Diffractometer Control'
_computing_data_reduction teXsan
_computing_publication_material teXsan
_computing_structure_refinement teXsan
_computing_structure_solution SHELXS86
_diffrn_ambient_temperature 293
_diffrn_measurement_device AFC6R
_diffrn_measurement_method 'omega/2-theta scans'
_diffrn_orient_matrix_UB_11 -0.01803
_diffrn_orient_matrix_UB_12 -0.09319
_diffrn_orient_matrix_UB_13 -0.01219
_diffrn_orient_matrix_UB_21 -0.01673
_diffrn_orient_matrix_UB_22 0.02006
_diffrn_orient_matrix_UB_23 -0.06921
_diffrn_orient_matrix_UB_31 0.03082
_diffrn_orient_matrix_UB_32 -0.04365
_diffrn_orient_matrix_UB_33 -0.00578
_diffrn_radiation_monochromator graphite
_diffrn_radiation_source 'Rigaku rotating anode'
_diffrn_radiation_type MoKalpha
_diffrn_radiation_wavelength 0.71073
_diffrn_reflns_av_R_equivalents 9.91
_diffrn_reflns_limit_h_max 33
_diffrn_reflns_limit_h_min 0
_diffrn_reflns_limit_k_max 11
_diffrn_reflns_limit_k_min 0
_diffrn_reflns_limit_l_max 16
_diffrn_reflns_limit_l_min -18
_diffrn_reflns_number 3686
_diffrn_reflns_theta_max 25.0
_diffrn_reflns_theta_min 3.0
_diffrn_standards_decay_% -1.86
_diffrn_standards_interval_count 400
_diffrn_standards_number 3
_exptl_absorpt_coefficient_mu 6.106
_exptl_absorpt_correction_T_max 1.025
_exptl_absorpt_correction_T_min 0.960
_exptl_absorpt_correction_type refdelf
_exptl_absorpt_process_details Walker&Stuart_DIFABS
_exptl_crystal_colour colourlessplate
_exptl_crystal_density_diffrn 1.820
_exptl_crystal_description plate
_exptl_crystal_F_000 2024.00
_exptl_crystal_size_max 0.32
_exptl_crystal_size_mid 0.16
_exptl_crystal_size_min 0.05
_refine_diff_density_max 0.68
_refine_diff_density_min -0.68
_refine_ls_extinction_method none
_refine_ls_goodness_of_fit_obs 1.596
_refine_ls_hydrogen_treatment noref
_refine_ls_matrix_type full
_refine_ls_number_parameters 231
_refine_ls_number_reflns 2270
_refine_ls_number_restraints 0
_refine_ls_R_factor_obs 0.0312
_refine_ls_shift/esd_max 0.0018
_refine_ls_structure_factor_coef F
_refine_ls_weighting_scheme sigma
_refine_ls_wR_factor_obs 0.0298
_reflns_number_observed 2270
_reflns_number_total 3606
_reflns_observed_criterion 3.00
_cod_data_source_file ic9609261_2.cif
_cod_data_source_block '[LWO2]2O'
_cod_original_cell_volume 3802(3)
_cod_original_sg_symbol_H-M 'C 2/c      '
_cod_original_formula_sum 'C30 H44 B2 N12 O5 W2 '
_cod_database_code 4323306

loop_
_symmetry_equiv_pos_as_xyz
'   +x,   +y,   +z'
'1/2+x,1/2+y,   +z'
'   -x,   +y,1/2-z'
1/2-x,1/2+y,1/2-z
'   -x,   -y,   -z'
'1/2-x,1/2-y,   -z'
'   +x,   -y,1/2+z'
1/2+x,1/2-y,1/2+z

loop_
_atom_site_aniso_label
_atom_site_aniso_U_11
_atom_site_aniso_U_22
_atom_site_aniso_U_33
_atom_site_aniso_U_12
_atom_site_aniso_U_13
_atom_site_aniso_U_23
W 0.0294(2) 0.0289(2) 0.0316(2) 0.0011(2) 0.0135(1) 0.0026(2)
O(1) 0.053(4) 0.055(4) 0.023(3) 0.004(4) 0.015(3) 0.008(3)
O(2) 0.043(5) 0.032(3) 0.066(6) -0.007(3) 0.017(4) 0.001(3)
O(3) 0.021(4) 0.036(4) 0.062(5) 0.0000 0.022(4) 0.0000
N(11) 0.027(3) 0.043(4) 0.026(3) -0.003(4) 0.009(3) -0.005(4)
N(12) 0.027(4) 0.044(4) 0.033(4) -0.008(3) 0.018(4) -0.006(4)
N(21) 0.034(5) 0.030(3) 0.025(5) 0.003(3) 0.017(4) 0.001(3)
N(22) 0.030(4) 0.037(4) 0.028(4) 0.004(3) 0.012(3) 0.005(3)
N(31) 0.032(3) 0.037(4) 0.024(3) -0.002(3) 0.013(3) -0.003(4)
N(32) 0.028(4) 0.035(4) 0.032(4) -0.001(3) 0.012(3) -0.001(3)
C(11) 0.053(7) 0.063(6) 0.062(7) -0.003(5) 0.033(6) -0.029(6)
C(12) 0.047(6) 0.066(6) 0.045(6) -0.020(5) 0.032(5) -0.027(5)
C(13) 0.064(6) 0.075(7) 0.042(5) -0.021(7) 0.038(5) -0.013(7)
C(14) 0.050(6) 0.070(6) 0.025(5) -0.015(5) 0.023(5) 0.004(5)
C(15) 0.071(8) 0.084(8) 0.036(6) -0.014(7) 0.023(6) 0.013(6)
C(21) 0.038(5) 0.045(5) 0.033(5) -0.008(4) 0.015(5) -0.005(4)
C(22) 0.032(5) 0.039(4) 0.015(4) 0.000(4) 0.010(4) -0.004(4)
C(23) 0.051(5) 0.033(4) 0.042(5) 0.000(5) 0.026(5) -0.005(5)
C(24) 0.038(5) 0.032(4) 0.045(6) 0.003(4) 0.020(5) 0.012(4)
C(25) 0.079(8) 0.035(5) 0.072(8) -0.002(5) 0.017(7) 0.013(5)
C(31) 0.068(8) 0.077(7) 0.052(7) -0.012(6) 0.035(6) 0.019(6)
C(32) 0.041(5) 0.045(6) 0.066(7) -0.009(4) 0.039(5) -0.002(5)
C(33) 0.039(5) 0.057(6) 0.046(5) -0.007(5) 0.026(4) -0.007(6)
C(34) 0.040(5) 0.042(5) 0.035(5) -0.007(4) 0.022(5) -0.007(4)
C(35) 0.036(5) 0.062(6) 0.042(6) 0.003(5) 0.009(5) -0.009(5)
B(1) 0.037(6) 0.032(5) 0.035(6) 0.001(5) 0.011(5) 0.011(5)

loop_
_atom_site_label
_atom_site_fract_x
_atom_site_fract_y
_atom_site_fract_z
_atom_site_U_iso_or_equiv
_atom_site_thermal_displace_type
_atom_site_calc_flag
_atom_site_calc_attached_atom
W 0.06819(1) 0.26120(3) 0.25553(2) 0.02980(8) Uij ? ?
O(1) 0.0576(2) 0.2344(6) 0.1409(3) 0.044(2) Uij ? ?
O(2) 0.0776(3) 0.4390(5) 0.2686(5) 0.049(2) Uij ? ?
O(3) 0.0000 0.2387(8) 0.2500 0.038(2) Uij ? ?
N(11) 0.0968(2) 0.2454(8) 0.4172(4) 0.033(2) Uij ? ?
N(12) 0.1257(3) 0.1370(7) 0.4689(5) 0.033(2) Uij ? ?
N(21) 0.0760(3) 0.0200(6) 0.2736(5) 0.028(2) Uij ? ?
N(22) 0.1140(3) -0.0469(7) 0.3468(5) 0.032(2) Uij ? ?
N(31) 0.1537(2) 0.2289(7) 0.3095(4) 0.031(2) Uij ? ?
N(32) 0.1821(3) 0.1384(7) 0.3798(5) 0.031(2) Uij ? ?
C(11) 0.0484(4) 0.451(1) 0.4430(7) 0.056(3) Uij ? ?
C(12) 0.0802(4) 0.321(1) 0.4727(7) 0.048(3) Uij ? ?
C(13) 0.0999(4) 0.256(1) 0.5598(6) 0.055(3) Uij ? ?
C(14) 0.1278(4) 0.139(1) 0.5558(6) 0.046(3) Uij ? ?
C(15) 0.1535(4) 0.026(1) 0.6269(7) 0.064(4) Uij ? ?
C(21) 0.0009(3) -0.0530(9) 0.1186(6) 0.039(3) Uij ? ?
C(22) 0.0459(3) -0.0818(8) 0.2124(5) 0.029(2) Uij ? ?
C(23) 0.0654(4) -0.2099(8) 0.2519(7) 0.040(2) Uij ? ?
C(24) 0.1084(3) -0.1872(8) 0.3347(7) 0.038(3) Uij ? ?
C(25) 0.1458(4) -0.2866(9) 0.4053(8) 0.068(3) Uij ? ?
C(31) 0.1688(4) 0.393(1) 0.1991(7) 0.062(4) Uij ? ?
C(32) 0.1868(3) 0.2877(9) 0.2788(7) 0.045(3) Uij ? ?
C(33) 0.2370(3) 0.233(1) 0.3318(6) 0.045(3) Uij ? ?
C(34) 0.2326(3) 0.1416(9) 0.3939(6) 0.037(3) Uij ? ?
C(35) 0.2743(4) 0.056(1) 0.4664(7) 0.049(3) Uij ? ?
B(1) 0.1552(4) 0.0438(10) 0.4257(7) 0.036(3) Uij ? ?
H(1) 0.1805 -0.0139 0.4728 0.0433 Uij ? ?
H(11a) 0.0676 0.5276 0.4840 0.0677 Uij ? ?
H(11b) 0.0414 0.4732 0.3785 0.0677 Uij ? ?
H(11c) 0.0152 0.4373 0.4471 0.0677 Uij ? ?
H(13) 0.0950 0.2864 0.6142 0.0658 Uij ? ?
H(15a) 0.1362 -0.0630 0.6024 0.0768 Uij ? ?
H(15b) 0.1905 0.0188 0.6398 0.0768 Uij ? ?
H(15c) 0.1507 0.0481 0.6847 0.0768 Uij ? ?
H(21a) -0.0039 0.0475 0.1092 0.0466 Uij ? ?
H(21b) 0.0085 -0.0931 0.0690 0.0466 Uij ? ?
H(21c) -0.0310 -0.0946 0.1166 0.0466 Uij ? ?
H(23) 0.0509 -0.3006 0.2253 0.0478 Uij ? ?
H(25a) 0.1351 -0.3822 0.3849 0.0815 Uij ? ?
H(25b) 0.1811 -0.2709 0.4109 0.0815 Uij ? ?
H(25c) 0.1454 -0.2714 0.4660 0.0815 Uij ? ?
H(31a) 0.1990 0.4263 0.1904 0.0748 Uij ? ?
H(31b) 0.1439 0.3488 0.1415 0.0748 Uij ? ?
H(31c) 0.1519 0.4716 0.2143 0.0748 Uij ? ?
H(33) 0.2689 0.2560 0.3254 0.0538 Uij ? ?
H(35a) 0.2591 0.0013 0.5007 0.0589 Uij ? ?
H(35b) 0.2895 -0.0069 0.4362 0.0589 Uij ? ?
H(35c) 0.3015 0.1168 0.5099 0.0589 Uij ? ?

loop_
_atom_type_symbol
_atom_type_oxidation_number
_atom_type_number_in_cell
_atom_type_scat_dispersion_real
_atom_type_scat_dispersion_imag
_atom_type_scat_source
C 0 120 0.003 0.002 'International Tables'
H 0 176 0.000 0.000 'International Tables'
B 0 8 0.001 0.001 'International Tables'
N 0 48 0.006 0.003 'International Tables'
O 0 20 0.011 0.006 'International Tables'
W 0 8 -0.849 6.872 'International Tables'

loop_
_geom_angle_atom_site_label_1
_geom_angle_atom_site_label_2
_geom_angle_atom_site_label_3
_geom_angle
_geom_angle_site_symmetry_1
_geom_angle_site_symmetry_2
_geom_angle_site_symmetry_3
_geom_angle_publ_flag
O(1) W O(2) 102.8(3) ? ? ? yes
O(1) W O(3) 102.8(2) ? ? ? yes
O(1) W N(11) 164.7(2) ? ? ? yes
O(1) W N(21) 86.9(3) ? ? ? yes
O(1) W N(31) 92.9(2) ? ? ? yes
O(2) W O(3) 102.6(3) ? ? ? yes
O(2) W N(11) 88.3(3) ? ? ? yes
O(2) W N(21) 164.9(2) ? ? ? yes
O(2) W N(31) 90.4(3) ? ? ? yes
O(3) W N(11) 84.7(1) ? ? ? yes
O(3) W N(21) 86.2(3) ? ? ? yes
O(3) W N(31) 156.7(2) ? ? ? yes
N(11) W N(21) 80.3(3) ? ? ? yes
N(11) W N(31) 76.3(2) ? ? ? yes
N(21) W N(31) 77.5(2) ? ? ? yes
W O(3) W 167.0(5) ? ? ? yes
W N(11) N(12) 123.0(5) ? ? ? yes
W N(11) C(12) 128.1(6) ? ? ? yes
N(12) N(11) C(12) 107.7(7) ? ? ? yes
N(11) N(12) C(14) 110.7(7) ? ? ? yes
N(11) N(12) B(1) 118.1(6) ? ? ? yes
C(14) N(12) B(1) 130.8(8) ? ? ? yes
W N(21) N(22) 125.0(5) ? ? ? yes
W N(21) C(22) 128.3(6) ? ? ? yes
N(22) N(21) C(22) 106.6(6) ? ? ? yes
N(21) N(22) C(24) 110.3(7) ? ? ? yes
N(21) N(22) B(1) 117.7(6) ? ? ? yes
C(24) N(22) B(1) 132.0(7) ? ? ? yes
W N(31) N(32) 124.4(5) ? ? ? yes
W N(31) C(32) 128.0(6) ? ? ? yes
N(32) N(31) C(32) 107.6(6) ? ? ? yes
N(31) N(32) C(34) 109.3(7) ? ? ? yes
N(31) N(32) B(1) 121.1(6) ? ? ? yes
C(34) N(32) B(1) 129.4(7) ? ? ? yes
N(11) C(12) C(11) 124.7(9) ? ? ? yes
N(11) C(12) C(13) 107.1(9) ? ? ? yes
C(11) C(12) C(13) 128.2(9) ? ? ? yes
C(12) C(13) C(14) 108.1(8) ? ? ? yes
N(12) C(14) C(13) 106.4(8) ? ? ? yes
N(12) C(14) C(15) 123.1(9) ? ? ? yes
C(13) C(14) C(15) 130.4(9) ? ? ? yes
N(21) C(22) C(21) 124.3(7) ? ? ? yes
N(21) C(22) C(23) 107.9(7) ? ? ? yes
C(21) C(22) C(23) 127.7(8) ? ? ? yes
C(22) C(23) C(24) 107.9(7) ? ? ? yes
N(22) C(24) C(23) 107.1(7) ? ? ? yes
N(22) C(24) C(25) 121.5(8) ? ? ? yes
C(23) C(24) C(25) 131.4(8) ? ? ? yes
N(31) C(32) C(31) 122.6(8) ? ? ? yes
N(31) C(32) C(33) 108.0(8) ? ? ? yes
C(31) C(32) C(33) 129.4(8) ? ? ? yes
C(32) C(33) C(34) 106.7(8) ? ? ? yes
N(32) C(34) C(33) 108.4(8) ? ? ? yes
N(32) C(34) C(35) 123.0(8) ? ? ? yes
C(33) C(34) C(35) 128.6(8) ? ? ? yes
N(12) B(1) N(22) 108.3(7) ? ? ? yes
N(12) B(1) N(32) 109.4(7) ? ? ? yes
N(22) B(1) N(32) 107.5(7) ? ? ? yes

loop_
_geom_bond_atom_site_label_1
_geom_bond_atom_site_label_2
_geom_bond_distance
_geom_bond_site_symmetry_1
_geom_bond_site_symmetry_2
_geom_bond_publ_flag
W O(1) 1.715(5) ? ? yes
W O(2) 1.715(5) ? ? yes
W O(3) 1.893(1) ? ? yes
W N(11) 2.317(6) ? ? yes
W N(21) 2.317(6) ? ? yes
W N(31) 2.198(6) ? ? yes
N(11) N(12) 1.349(9) ? ? yes
N(11) C(12) 1.359(10) ? ? yes
N(12) C(14) 1.341(10) ? ? yes
N(12) B(1) 1.56(1) ? ? yes
N(21) N(22) 1.346(9) ? ? yes
N(21) C(22) 1.372(10) ? ? yes
N(22) C(24) 1.351(10) ? ? yes
N(22) B(1) 1.55(1) ? ? yes
N(31) N(32) 1.359(8) ? ? yes
N(31) C(32) 1.342(9) ? ? yes
N(32) C(34) 1.339(10) ? ? yes
N(32) B(1) 1.54(1) ? ? yes
C(11) C(12) 1.48(1) ? ? yes
C(12) C(13) 1.38(1) ? ? yes
C(13) C(14) 1.38(1) ? ? yes
C(14) C(15) 1.50(1) ? ? yes
C(21) C(22) 1.50(1) ? ? yes
C(22) C(23) 1.37(1) ? ? yes
C(23) C(24) 1.36(1) ? ? yes
C(24) C(25) 1.49(1) ? ? yes
C(31) C(32) 1.51(1) ? ? yes
C(32) C(33) 1.39(1) ? ? yes
C(33) C(34) 1.35(1) ? ? yes
C(34) C(35) 1.48(1) ? ? yes
